data_2202888
loop_
_publ_author_name
'Guangxiang Liu'
'Jingli Xie'
'Xiaoming Ren'
'Youcun Chen'

_publ_section_title
;
 1-(2-Chlorobenzyl)pyridinium bis(maleonitriledithiolato)nickelate(III)
;
_journal_issue 7
_journal_name_full 'Acta Crystallographica Section E'
_journal_page_first m527
_journal_page_last m529
_journal_paper_doi 10.1107/S1600536803013576
_journal_volume 59
_journal_year 2003
_chemical_formula_iupac '(C12 H11 Cl N) [Ni (C4 N2 S2)2]'
_chemical_formula_moiety 'C12 H11 Cl N, C8 N4 Ni S4'
_chemical_formula_sum 'C20 H11 Cl N5 Ni S4'
_chemical_formula_weight 543.74
_chemical_name_systematic ?
_space_group_IT_number 14
_symmetry_cell_setting monoclinic
_symmetry_space_group_name_Hall '-P 2ybc'
_symmetry_space_group_name_H-M 'P 1 21/c 1'
_atom_sites_solution_hydrogens geom
_atom_sites_solution_primary direct
_atom_sites_solution_secondary difmap
_audit_creation_method SHELXL-97
_cell_angle_alpha 90.00
_cell_angle_beta 110.437(4)
_cell_angle_gamma 90.00
_cell_formula_units_Z 4
_cell_length_a 11.1294(14)
_cell_length_b 6.9653(9)
_cell_length_c 31.174(4)
_cell_measurement_reflns_used 25
_cell_measurement_temperature 293(2)
_cell_measurement_theta_max 15.50
_cell_measurement_theta_min 3.60
_cell_volume 2264.5(5)
_computing_cell_refinement 'SMART (Siemens, 1996)'
_computing_data_collection 'SMART (Siemens, 1996)'
_computing_data_reduction SAINT
_computing_molecular_graphics SHELXTL
_computing_publication_material SHELXTL
_computing_structure_refinement 'SHELXL97 (Sheldrick, 1997)'
_computing_structure_solution 'SHELXS97 (Sheldrick, 1990)'
_diffrn_ambient_temperature 293(2)
_diffrn_measured_fraction_theta_full 0.991
_diffrn_measured_fraction_theta_max 0.991
_diffrn_measurement_device_type 'Siemens CCD area detector'
_diffrn_measurement_method \w
_diffrn_radiation_monochromator graphite
_diffrn_radiation_source 'fine-focus sealed tube'
_diffrn_radiation_type MoK\a
_diffrn_radiation_wavelength 0.71073
_diffrn_reflns_av_R_equivalents 0.1825
_diffrn_reflns_av_sigmaI/netI 0.1478
_diffrn_reflns_limit_h_max 9
_diffrn_reflns_limit_h_min -13
_diffrn_reflns_limit_k_max 8
_diffrn_reflns_limit_k_min -8
_diffrn_reflns_limit_l_max 38
_diffrn_reflns_limit_l_min -36
_diffrn_reflns_number 12114
_diffrn_reflns_theta_full 26.05
_diffrn_reflns_theta_max 26.05
_diffrn_reflns_theta_min 1.95
_diffrn_standards_decay_% <1
_diffrn_standards_interval_time 0
_diffrn_standards_number 0
_exptl_absorpt_coefficient_mu 1.362
_exptl_absorpt_correction_T_max 0.864
_exptl_absorpt_correction_T_min 0.770
_exptl_absorpt_correction_type empirical
_exptl_absorpt_process_details '(North et al., 1984)'
_exptl_crystal_colour Black
_exptl_crystal_density_diffrn 1.595
_exptl_crystal_density_method 'not measured'
_exptl_crystal_description Needle
_exptl_crystal_F_000 1100
_exptl_crystal_size_max 0.20
_exptl_crystal_size_mid 0.15
_exptl_crystal_size_min 0.10
_refine_diff_density_max 0.723
_refine_diff_density_min -0.660
_refine_ls_extinction_method none
_refine_ls_goodness_of_fit_ref 1.089
_refine_ls_hydrogen_treatment constr
_refine_ls_matrix_type full
_refine_ls_number_parameters 280
_refine_ls_number_reflns 4443
_refine_ls_number_restraints 0
_refine_ls_restrained_S_all 1.089
_refine_ls_R_factor_all 0.1338
_refine_ls_R_factor_gt 0.0883
_refine_ls_shift/su_max 0.017
_refine_ls_shift/su_mean 0.005
_refine_ls_structure_factor_coef Fsqd
_refine_ls_weighting_details 'calc w = 1/[\s^2^(Fo^2^)+(0.0511P)^2^] where P = (Fo^2^+2Fc^2^)/3'
_refine_ls_weighting_scheme calc
_refine_ls_wR_factor_gt 0.1847
_refine_ls_wR_factor_ref 0.1985
_reflns_number_gt 2303
_reflns_number_total 4443
_reflns_threshold_expression I>2sigma(I)
_cod_data_source_file su6029.cif
_cod_data_source_block I
_cod_depositor_comments
;
The following automatic conversions were performed:
'_symmetry_cell_setting' value 'Monoclinic' changed to 'monoclinic'
according to '/home/saulius/struct/CIF-dictionaries/cif_core.dic'
dictionary named 'cif_core.dic' version 2.4.1 from 2010-06-29.

Automatic conversion script
Id: cif_fix_enum 1527 2010-12-29 10:47:43Z saulius 

The following automatic conversions were performed:

'_symmetry_cell_setting' value 'Monoclinic' changed to 'monoclinic'
according to /home/saulius/struct/CIF-dictionaries/cif_core.dic
dictionary named 'cif_core.dic' version 2.4.1 from 2010-06-29.

Automatic conversion script
Id: cif_fix_values 1715 2011-07-08 13:25:40Z adriana 
;
_cod_original_sg_symbol_H-M 'P 21/c'
_cod_database_code 2202888
_cod_database_fobs_code 2202888

loop_
_symmetry_equiv_pos_as_xyz
'x, y, z'
'-x, y+1/2, -z+1/2'
'-x, -y, -z'
'x, -y-1/2, z-1/2'

loop_
_atom_site_label
_atom_site_fract_x
_atom_site_fract_y
_atom_site_fract_z
_atom_site_U_iso_or_equiv
_atom_site_adp_type
_atom_site_calc_flag
_atom_site_refinement_flags
_atom_site_occupancy
_atom_site_disorder_assembly
_atom_site_disorder_group
_atom_site_type_symbol
Ni1 0.49071(7) 0.92787(11) 0.78315(2) 0.0551(3) Uani d . 1 . . Ni
S1 0.43290(16) 0.9114(3) 0.84206(5) 0.0694(5) Uani d . 1 . . S
S2 0.29260(15) 0.9349(3) 0.73990(5) 0.0686(5) Uani d . 1 . . S
S3 0.55471(16) 0.9265(2) 0.72602(5) 0.0626(4) Uani d . 1 . . S
S4 0.68955(15) 0.9344(3) 0.82425(5) 0.0670(5) Uani d . 1 . . S
N1 0.5737(7) 0.8848(12) 0.9681(2) 0.127(3) Uani d . 1 . . N
N2 0.9099(9) 0.9361(14) 0.9443(2) 0.155(4) Uani d . 1 . . N
N3 0.0927(8) 0.9390(11) 0.6171(2) 0.122(3) Uani d . 1 . . N
N4 0.4327(6) 0.9152(9) 0.60028(18) 0.0888(18) Uani d . 1 . . N
N5 0.7362(6) 0.8436(11) 0.55657(18) 0.0840(18) Uani d . 1 . . N
C1 0.5750(7) 0.8979(11) 0.9320(2) 0.090(2) Uani d . 1 . . C
C2 0.5758(7) 0.9138(9) 0.88617(19) 0.0668(17) Uani d . 1 . . C
C3 0.6884(7) 0.9220(9) 0.8791(2) 0.077(2) Uani d . 1 . . C
C4 0.8128(9) 0.9296(12) 0.9152(2) 0.098(3) Uani d . 1 . . C
C5 0.1822(7) 0.9368(11) 0.6480(2) 0.081(2) Uani d . 1 . . C
C6 0.2980(6) 0.9321(9) 0.68601(19) 0.0651(17) Uani d . 1 . . C
C7 0.4162(7) 0.9292(8) 0.6805(2) 0.0612(16) Uani d . 1 . . C
C8 0.4246(7) 0.9202(9) 0.6360(2) 0.0680(18) Uani d . 1 . . C
C9 0.8274(7) 0.8036(17) 0.5391(3) 0.117(3) Uani d . 1 . . C
H9A 0.8742 0.6902 0.5466 0.141 Uiso calc R 1 . . H
C10 0.8501(11) 0.933(3) 0.5100(3) 0.150(6) Uani d . 1 . . C
H10A 0.9115 0.9068 0.4968 0.180 Uiso calc R 1 . . H
C11 0.7827(14) 1.102(2) 0.5002(4) 0.155(6) Uani d . 1 . . C
H11A 0.8023 1.1923 0.4818 0.186 Uiso calc R 1 . . H
C12 0.6855(11) 1.1388(16) 0.5174(3) 0.130(4) Uani d . 1 . . C
H12A 0.6359 1.2496 0.5099 0.156 Uiso calc R 1 . . H
C13 0.6675(10) 1.0012(15) 0.5462(3) 0.102(3) Uani d . 1 . . C
H13A 0.6040 1.0206 0.5587 0.122 Uiso calc R 1 . . H
C14 0.7046(6) 0.6963(11) 0.5862(2) 0.083(2) Uani d . 1 . . C
H14A 0.6390 0.7472 0.5969 0.099 Uiso calc R 1 . . H
H14B 0.6702 0.5828 0.5680 0.099 Uiso calc R 1 . . H
C15 0.8185(6) 0.6417(12) 0.6262(2) 0.0707(18) Uani d . 1 . . C
C16 0.8674(7) 0.7597(11) 0.6640(2) 0.080(2) Uani d . 1 . . C
C17 0.9709(7) 0.7081(15) 0.7006(2) 0.092(2) Uani d . 1 . . C
H17A 1.0023 0.7910 0.7254 0.111 Uiso calc R 1 . . H
C18 1.0284(8) 0.5376(17) 0.7012(3) 0.102(3) Uani d . 1 . . C
H18A 1.1000 0.5048 0.7264 0.122 Uiso calc R 1 . . H
C19 0.9834(9) 0.4119(14) 0.6655(4) 0.113(3) Uani d . 1 . . C
H19A 1.0214 0.2923 0.6664 0.135 Uiso calc R 1 . . H
C20 0.8801(9) 0.4675(14) 0.6280(3) 0.101(3) Uani d . 1 . . C
H20A 0.8506 0.3851 0.6030 0.121 Uiso calc R 1 . . H
Cl1 0.7937(2) 0.9798(3) 0.66419(6) 0.1007(7) Uani d . 1 . . Cl

loop_
_atom_site_aniso_label
_atom_site_aniso_U_11
_atom_site_aniso_U_22
_atom_site_aniso_U_33
_atom_site_aniso_U_12
_atom_site_aniso_U_13
_atom_site_aniso_U_23
Ni1 0.0585(5) 0.0587(5) 0.0465(4) -0.0016(4) 0.0164(3) -0.0026(3)
S1 0.0694(10) 0.0883(13) 0.0528(9) 0.0114(9) 0.0241(8) 0.0000(8)
S2 0.0548(9) 0.0906(13) 0.0569(9) -0.0054(9) 0.0150(7) -0.0009(8)
S3 0.0636(9) 0.0733(11) 0.0507(8) -0.0042(8) 0.0196(7) -0.0019(8)
S4 0.0583(9) 0.0845(13) 0.0524(9) -0.0006(8) 0.0121(7) -0.0042(8)
N1 0.128(6) 0.203(8) 0.051(4) 0.064(6) 0.034(4) 0.015(4)
N2 0.132(7) 0.238(11) 0.062(4) 0.004(7) -0.007(5) -0.026(5)
N3 0.097(5) 0.160(8) 0.077(4) -0.024(5) -0.009(4) 0.007(4)
N4 0.114(5) 0.098(5) 0.048(3) -0.011(4) 0.021(3) -0.003(3)
N5 0.070(4) 0.115(6) 0.055(3) -0.037(4) 0.007(3) -0.011(4)
C1 0.089(5) 0.116(7) 0.062(5) 0.050(5) 0.023(4) 0.006(4)
C2 0.077(4) 0.074(5) 0.049(3) 0.020(4) 0.021(3) -0.005(3)
C3 0.084(5) 0.081(5) 0.051(4) 0.012(4) 0.004(3) -0.013(3)
C4 0.106(6) 0.118(7) 0.053(4) 0.020(5) 0.008(4) -0.015(4)
C5 0.072(4) 0.101(6) 0.054(4) -0.016(4) 0.002(4) 0.007(4)
C6 0.071(4) 0.066(4) 0.049(3) -0.014(3) 0.008(3) -0.004(3)
C7 0.083(4) 0.048(4) 0.052(3) -0.013(3) 0.024(3) 0.002(3)
C8 0.089(5) 0.060(4) 0.048(4) -0.014(4) 0.016(3) -0.006(3)
C9 0.077(5) 0.192(10) 0.087(5) -0.030(6) 0.033(5) 0.004(6)
C10 0.094(7) 0.285(18) 0.070(6) -0.073(9) 0.028(5) 0.001(8)
C11 0.132(10) 0.228(16) 0.077(7) -0.062(10) 0.001(7) 0.045(8)
C12 0.154(9) 0.158(9) 0.052(5) -0.055(8) 0.004(5) 0.005(5)
C13 0.114(7) 0.125(8) 0.063(5) -0.041(6) 0.026(5) -0.016(5)
C14 0.079(5) 0.101(6) 0.067(4) -0.042(4) 0.024(4) -0.011(4)
C15 0.059(4) 0.089(5) 0.069(4) -0.017(4) 0.028(3) -0.005(4)
C16 0.073(4) 0.100(6) 0.074(5) -0.019(4) 0.037(4) -0.008(4)
C17 0.077(5) 0.133(8) 0.061(4) -0.002(5) 0.017(4) 0.004(5)
C18 0.066(5) 0.147(9) 0.085(6) -0.006(6) 0.018(4) 0.027(6)
C19 0.080(6) 0.116(8) 0.149(9) -0.012(6) 0.049(6) 0.006(7)
C20 0.087(6) 0.116(8) 0.099(6) -0.032(6) 0.032(5) -0.029(5)
Cl1 0.1131(15) 0.1066(16) 0.0794(12) -0.0027(13) 0.0298(11) -0.0174(11)

loop_
_atom_type_symbol
_atom_type_description
_atom_type_scat_dispersion_real
_atom_type_scat_dispersion_imag
_atom_type_scat_source
C C 0.0033 0.0016 'International Tables Vol C Tables 4.2.6.8 and 6.1.1.4'
H H 0.0000 0.0000 'International Tables Vol C Tables 4.2.6.8 and 6.1.1.4'
N N 0.0061 0.0033 'International Tables Vol C Tables 4.2.6.8 and 6.1.1.4'
S S 0.1246 0.1234 'International Tables Vol C Tables 4.2.6.8 and 6.1.1.4'
Cl Cl 0.1484 0.1585 'International Tables Vol C Tables 4.2.6.8 and 6.1.1.4'
Ni Ni 0.3393 1.1124 'International Tables Vol C Tables 4.2.6.8 and 6.1.1.4'

loop_
_geom_angle_atom_site_label_1
_geom_angle_atom_site_label_2
_geom_angle_atom_site_label_3
_geom_angle
_geom_angle_publ_flag
S3 Ni1 S4 85.58(6) yes
S3 Ni1 S2 92.57(6) yes
S4 Ni1 S2 176.87(7) yes
S3 Ni1 S1 176.18(7) yes
S4 Ni1 S1 92.59(7) yes
S2 Ni1 S1 89.41(7) yes
C2 S1 Ni1 102.5(2) ?
C6 S2 Ni1 103.7(2) ?
C7 S3 Ni1 103.2(2) ?
C3 S4 Ni1 103.3(3) ?
C13 N5 C9 122.3(8) ?
C13 N5 C14 118.8(7) ?
C9 N5 C14 118.8(8) ?
N1 C1 C2 179.6(10) ?
C3 C2 C1 119.7(6) ?
C3 C2 S1 121.9(5) ?
C1 C2 S1 118.4(5) ?
C2 C3 C4 124.4(6) ?
C2 C3 S4 119.7(5) ?
C4 C3 S4 115.8(6) ?
N2 C4 C3 178.7(9) ?
N3 C5 C6 178.1(9) ?
C7 C6 C5 121.5(6) ?
C7 C6 S2 119.0(5) ?
C5 C6 S2 119.4(5) ?
C6 C7 C8 120.6(6) ?
C6 C7 S3 121.5(5) ?
C8 C7 S3 117.8(5) ?
N4 C8 C7 178.9(7) ?
N5 C9 C10 118.4(11) ?
N5 C9 H9A 120.8 ?
C10 C9 H9A 120.8 ?
C9 C10 C11 120.1(12) ?
C9 C10 H10A 120.0 ?
C11 C10 H10A 120.0 ?
C10 C11 C12 120.9(12) ?
C10 C11 H11A 119.5 ?
C12 C11 H11A 119.5 ?
C13 C12 C11 115.6(12) ?
C13 C12 H12A 122.2 ?
C11 C12 H12A 122.2 ?
N5 C13 C12 122.6(10) ?
N5 C13 H13A 118.7 ?
C12 C13 H13A 118.7 ?
C15 C14 N5 112.1(5) ?
C15 C14 H14A 109.2 ?
N5 C14 H14A 109.2 ?
C15 C14 H14B 109.2 ?
N5 C14 H14B 109.2 ?
H14A C14 H14B 107.9 ?
C20 C15 C16 116.4(7) ?
C20 C15 C14 121.5(7) ?
C16 C15 C14 122.0(7) ?
C17 C16 C15 121.7(8) ?
C17 C16 Cl1 119.6(6) ?
C15 C16 Cl1 118.8(6) ?
C16 C17 C18 120.4(8) ?
C16 C17 H17A 119.8 ?
C18 C17 H17A 119.8 ?
C17 C18 C19 121.1(8) ?
C17 C18 H18A 119.4 ?
C19 C18 H18A 119.5 ?
C18 C19 C20 118.1(9) ?
C18 C19 H19A 121.0 ?
C20 C19 H19A 121.0 ?
C15 C20 C19 122.3(8) ?
C15 C20 H20A 118.8 ?
C19 C20 H20A 118.9 ?

loop_
_geom_bond_atom_site_label_1
_geom_bond_atom_site_label_2
_geom_bond_site_symmetry_2
_geom_bond_distance
_geom_bond_publ_flag
Ni1 S3 . 2.1367(16) yes
Ni1 S4 . 2.1356(17) yes
Ni1 S2 . 2.1460(17) yes
Ni1 S1 . 2.1505(16) yes
S1 C2 . 1.701(7) ?
S2 C6 . 1.702(6) ?
S3 C7 . 1.691(7) ?
S4 C3 . 1.716(7) ?
N1 C1 . 1.134(8) ?
N2 C4 . 1.144(10) ?
N3 C5 . 1.117(8) ?
N4 C8 . 1.147(7) ?
N5 C13 . 1.313(11) ?
N5 C9 . 1.337(9) ?
N5 C14 . 1.502(8) ?
C1 C2 . 1.437(9) ?
C2 C3 . 1.349(9) ?
C3 C4 . 1.448(10) ?
C5 C6 . 1.414(9) ?
C6 C7 . 1.385(9) ?
C7 C8 . 1.426(8) ?
C9 C10 . 1.364(14) ?
C9 H9A . 0.9300 ?
C10 C11 . 1.369(16) ?
C10 H10A . 0.9300 ?
C11 C12 . 1.388(16) ?
C11 H11A . 0.9300 ?
C12 C13 . 1.374(11) ?
C12 H12A . 0.9300 ?
C13 H13A . 0.9300 ?
C14 C15 . 1.485(9) ?
C14 H14A . 0.9700 ?
C14 H14B . 0.9700 ?
C15 C20 . 1.385(11) ?
C15 C16 . 1.383(9) ?
C16 C17 . 1.357(9) ?
C16 Cl1 . 1.740(8) ?
C17 C18 . 1.346(11) ?
C17 H17A . 0.9300 ?
C18 C19 . 1.368(12) ?
C18 H18A . 0.9300 ?
C19 C20 . 1.378(12) ?
C19 H19A . 0.9300 ?
C20 H20A . 0.9300 ?
